data_8106882
loop_
_publ_author_name
'Han, Shu-Yan'
'Zhang, Fan'
'Feng, San-Yang'
'Chen, Wen-Hua'
'Yan, Hao-Jie'

_publ_section_title
;
 Crystal structure of tetrakis(\m2-acetato-\k2
 O:O&#x2032;)bis(2-((pyridin-4-ylmethyl)sulfanyl)pyridine-\kN)dicopper(II),
 C30H32N4O8S2Cu2
;
_journal_issue 2
_journal_name_full 'Zeitschrift f\"ur Kristallographie - New Crystal Structures'
_journal_page_first 385
_journal_page_last 387
_journal_paper_doi 10.1515/ncrs-2014-9123
_journal_volume 231
_journal_year 2016
_chemical_formula_sum 'C30 H32 Cu2 N4 O8 S2'
_chemical_formula_weight 767.79
_space_group_crystal_system triclinic
_space_group_IT_number 2
_space_group_name_Hall '-P 1'
_space_group_name_H-M_alt 'P -1'
_atom_sites_solution_hydrogens geom
_cell_angle_alpha 84.584(4)
_cell_angle_beta 89.392(4)
_cell_angle_gamma 87.913(4)
_cell_formula_units_Z 2
_cell_length_a 8.7209(5)
_cell_length_b 12.9753(7)
_cell_length_c 14.7680(8)
_cell_measurement_reflns_used 122
_cell_measurement_temperature 296(2)
_cell_measurement_theta_max 28
_cell_measurement_theta_min 1
_cell_volume 1662.49(16)
_computing_cell_refinement 'Bruker APEXII SMART'
_computing_data_collection 'Bruker APEXII SMART'
_computing_data_reduction 'Bruker SAINT'
_computing_molecular_graphics 'Bruker SHELXTL'
_computing_publication_material DIAMOND
_computing_structure_refinement 'SHELXL-2014 (Sheldrick, 2014)'
_computing_structure_solution 'SHELXS-2014 (Sheldrick, 2014)'
_diffrn_ambient_temperature 296(2)
_diffrn_measured_fraction_theta_full 0.973
_diffrn_measured_fraction_theta_max 0.997
_diffrn_measurement_device_type 'Bruker ApexII CCD Area Detecor'
_diffrn_measurement_method '\w scans'
_diffrn_radiation_type MoK\a
_diffrn_radiation_wavelength 0.71073
_diffrn_reflns_av_R_equivalents 0.0573
_diffrn_reflns_av_unetI/netI 0.0527
_diffrn_reflns_Laue_measured_fraction_full 0.973
_diffrn_reflns_Laue_measured_fraction_max 0.997
_diffrn_reflns_limit_h_max 10
_diffrn_reflns_limit_h_min -10
_diffrn_reflns_limit_k_max 15
_diffrn_reflns_limit_k_min -15
_diffrn_reflns_limit_l_max 17
_diffrn_reflns_limit_l_min -17
_diffrn_reflns_number 21313
_diffrn_reflns_point_group_measured_fraction_full 0.973
_diffrn_reflns_point_group_measured_fraction_max 0.997
_diffrn_reflns_theta_full 25.242
_diffrn_reflns_theta_max 25.008
_diffrn_reflns_theta_min 1.999
_exptl_absorpt_coefficient_mu 1.459
_exptl_absorpt_correction_T_max 0.7456
_exptl_absorpt_correction_T_min 0.6607
_exptl_absorpt_correction_type multi-scan
_exptl_absorpt_process_details SADABS
_exptl_crystal_colour Blue
_exptl_crystal_density_diffrn 1.534
_exptl_crystal_description Block
_exptl_crystal_F_000 788
_exptl_crystal_size_max 0.4
_exptl_crystal_size_mid 0.4
_exptl_crystal_size_min 0.3
_refine_diff_density_max 0.494
_refine_diff_density_min -0.540
_refine_diff_density_rms 0.081
_refine_ls_extinction_coef .
_refine_ls_extinction_method none
_refine_ls_goodness_of_fit_ref 1.034
_refine_ls_hydrogen_treatment constr
_refine_ls_matrix_type full
_refine_ls_number_parameters 415
_refine_ls_number_reflns 5867
_refine_ls_number_restraints 0
_refine_ls_restrained_S_all 1.034
_refine_ls_R_factor_all 0.0728
_refine_ls_R_factor_gt 0.0469
_refine_ls_shift/su_max 0.000
_refine_ls_shift/su_mean 0.000
_refine_ls_structure_factor_coef Fsqd
_refine_ls_weighting_details 'w=1/[\s^2^(Fo^2^)+(0.0583P)^2^+1.0677P] where P=(Fo^2^+2Fc^2^)/3'
_refine_ls_weighting_scheme calc
_refine_ls_wR_factor_gt 0.1102
_refine_ls_wR_factor_ref 0.1252
_reflns_Friedel_coverage 0.000
_reflns_Friedel_fraction_full .
_reflns_Friedel_fraction_max .
_reflns_number_gt 4148
_reflns_number_total 5867
_reflns_threshold_expression 'I > 2\s(I)'
_cod_data_source_file suppl_ncrs-2014-9123_suppl.cif
_cod_data_source_block 1
_cod_depositor_comments
;
The following automatic conversions were performed:

data item '_exptl_absorpt_correction_type' value 'Multi-Scan' was
changed to 'multi-scan' in accordance with the built-in table derived
from the CIF Core dictionary named 'cif_core.dic' version 2.4.5 last
updated on 2014-11-21.

Automatic conversion script
Id: cif_fix_values 8738 2021-04-28 16:35:53Z antanas 
;
_cod_database_code 8106882
_shelx_space_group_comment
;
The symmetry employed for this shelxl refinement is uniquely defined
by the following loop, which should always be used as a source of
symmetry information in preference to the above space-group names.
They are only intended as comments.
;
_shelxl_version_number 2014-3

loop_
_space_group_symop_operation_xyz
'x, y, z'
'-x, -y, -z'

loop_
_atom_site_label
_atom_site_type_symbol
_atom_site_fract_x
_atom_site_fract_y
_atom_site_fract_z
_atom_site_U_iso_or_equiv
_atom_site_adp_type
_atom_site_occupancy
_atom_site_site_symmetry_order
_atom_site_calc_flag
_atom_site_refinement_flags_posn
_atom_site_refinement_flags_adp
_atom_site_refinement_flags_occupancy
_atom_site_disorder_assembly
_atom_site_disorder_group
Cu1 Cu 0.92706(5) 0.04253(4) 0.42759(3) 0.03442(16) Uani 1 1 d . . . . .
Cu2 Cu 0.42976(5) 0.47384(4) 0.42756(3) 0.03518(16) Uani 1 1 d . . . . .
S1 S 0.64216(17) 0.31401(10) -0.00766(9) 0.0583(4) Uani 1 1 d . . . . .
S2 S 0.07300(17) 0.21851(11) 0.05196(9) 0.0630(4) Uani 1 1 d . . . . .
N1 N 0.7986(4) 0.1186(3) 0.3121(2) 0.0383(8) Uani 1 1 d . . . . .
N2 N 0.6185(5) 0.1186(3) -0.0481(3) 0.0611(11) Uani 1 1 d . . . . .
N3 N 0.3078(4) 0.4247(3) 0.3117(2) 0.0384(8) Uani 1 1 d . . . . .
N4 N 0.1809(6) 0.3733(5) -0.0590(3) 0.0818(15) Uani 1 1 d . . . . .
O1 O 1.0634(4) 0.0981(2) 0.6120(2) 0.0482(8) Uani 1 1 d . . . . .
O4 O 0.8673(3) -0.0659(2) 0.6247(2) 0.0483(8) Uani 1 1 d . . . . .
O3 O 0.7453(3) 0.0035(2) 0.5009(2) 0.0480(8) Uani 1 1 d . . . . .
O2 O 0.9424(4) 0.1695(2) 0.4890(2) 0.0518(8) Uani 1 1 d . . . . .
O5 O 0.7556(3) 0.5037(2) 0.4994(2) 0.0489(8) Uani 1 1 d . . . . .
O7 O 0.5730(4) 0.3773(2) 0.6113(2) 0.0490(8) Uani 1 1 d . . . . .
O6 O 0.6373(3) 0.4592(3) 0.3770(2) 0.0506(8) Uani 1 1 d . . . . .
O8 O 0.4556(4) 0.3330(2) 0.4893(2) 0.0547(9) Uani 1 1 d . . . . .
C1 C 0.7836(5) 0.0724(4) 0.2362(3) 0.0481(12) Uani 1 1 d . . . . .
H1A H 0.8342 0.0086 0.2322 0.058 Uiso 1 1 calc R U . . .
C2 C 0.6980(6) 0.1134(4) 0.1637(3) 0.0527(13) Uani 1 1 d . . . . .
H2A H 0.6889 0.0765 0.1131 0.063 Uiso 1 1 calc R U . . .
C3 C 0.6250(5) 0.2096(3) 0.1654(3) 0.0403(10) Uani 1 1 d . . . . .
C4 C 0.6423(5) 0.2577(3) 0.2437(3) 0.0403(10) Uani 1 1 d . . . . .
H4A H 0.5956 0.3225 0.2485 0.048 Uiso 1 1 calc R U . . .
C5 C 0.7278(5) 0.2111(3) 0.3150(3) 0.0380(10) Uani 1 1 d . . . . .
H5A H 0.7365 0.2454 0.3671 0.046 Uiso 1 1 calc R U . . .
C6 C 0.5308(5) 0.2581(4) 0.0871(3) 0.0498(12) Uani 1 1 d . . . . .
H6A H 0.4634 0.3118 0.1087 0.060 Uiso 1 1 calc R U . . .
H6B H 0.4668 0.2059 0.0659 0.060 Uiso 1 1 calc R U . . .
C7 C 0.6875(6) 0.2070(4) -0.0691(3) 0.0521(12) Uani 1 1 d . . . . .
C8 C 0.7950(7) 0.2202(5) -0.1395(4) 0.0708(16) Uani 1 1 d . . . . .
H8A H 0.8407 0.2835 -0.1531 0.085 Uiso 1 1 calc R U . . .
C9 C 0.8318(8) 0.1381(6) -0.1882(4) 0.087(2) Uani 1 1 d . . . . .
H9A H 0.9040 0.1448 -0.2350 0.105 Uiso 1 1 calc R U . . .
C10 C 0.7626(9) 0.0466(6) -0.1679(4) 0.089(2) Uani 1 1 d . . . . .
H10A H 0.7855 -0.0096 -0.2010 0.107 Uiso 1 1 calc R U . . .
C11 C 0.6573(8) 0.0386(5) -0.0971(4) 0.0823(18) Uani 1 1 d . . . . .
H11A H 0.6113 -0.0244 -0.0827 0.099 Uiso 1 1 calc R U . . .
C12 C 1.0066(5) 0.1738(3) 0.5649(3) 0.0421(11) Uani 1 1 d . . . . .
C13 C 1.0151(7) 0.2797(4) 0.5973(4) 0.0640(15) Uani 1 1 d . . . . .
H13A H 0.9666 0.3299 0.5539 0.096 Uiso 1 1 calc R U . . .
H13B H 0.9636 0.2808 0.6550 0.096 Uiso 1 1 calc R U . . .
H13C H 1.1207 0.2961 0.6038 0.096 Uiso 1 1 calc R U . . .
C14 C 0.7468(5) -0.0418(3) 0.5794(3) 0.0378(10) Uani 1 1 d . . . . .
C15 C 0.5957(5) -0.0694(4) 0.6226(4) 0.0544(13) Uani 1 1 d . . . . .
H15A H 0.6126 -0.1036 0.6824 0.082 Uiso 1 1 calc R U . . .
H15B H 0.5335 -0.0075 0.6270 0.082 Uiso 1 1 calc R U . . .
H15C H 0.5443 -0.1148 0.5862 0.082 Uiso 1 1 calc R U . . .
C16 C 0.2415(5) 0.3331(3) 0.3201(3) 0.0398(10) Uani 1 1 d . . . . .
H16A H 0.2574 0.2899 0.3733 0.048 Uiso 1 1 calc R U . . .
C17 C 0.1515(5) 0.2995(3) 0.2546(3) 0.0434(11) Uani 1 1 d . . . . .
H17A H 0.1104 0.2341 0.2633 0.052 Uiso 1 1 calc R U . . .
C18 C 0.1209(5) 0.3621(3) 0.1751(3) 0.0403(10) Uani 1 1 d . . . . .
C19 C 0.1911(5) 0.4561(4) 0.1657(3) 0.0496(12) Uani 1 1 d . . . . .
H19A H 0.1773 0.5001 0.1127 0.060 Uiso 1 1 calc R U . . .
C20 C 0.2818(5) 0.4853(4) 0.2341(3) 0.0473(11) Uani 1 1 d . . . . .
H20A H 0.3267 0.5495 0.2263 0.057 Uiso 1 1 calc R U . . .
C21 C 0.0118(5) 0.3314(4) 0.1060(3) 0.0522(12) Uani 1 1 d . . . . .
H21A H -0.0031 0.3888 0.0596 0.063 Uiso 1 1 calc R U . . .
H21B H -0.0867 0.3186 0.1354 0.063 Uiso 1 1 calc R U . . .
C22 C 0.1719(6) 0.2718(5) -0.0437(3) 0.0580(14) Uani 1 1 d . . . . .
C23 C 0.2340(8) 0.2031(6) -0.1020(4) 0.089(2) Uani 1 1 d . . . . .
H23A H 0.2252 0.1320 -0.0896 0.107 Uiso 1 1 calc R U . . .
C24 C 0.3084(10) 0.2437(10) -0.1784(5) 0.123(3) Uani 1 1 d . . . . .
H24A H 0.3506 0.1994 -0.2186 0.147 Uiso 1 1 calc R U . . .
C25 C 0.3217(9) 0.3456(10) -0.1962(5) 0.117(3) Uani 1 1 d . . . . .
H25A H 0.3737 0.3730 -0.2477 0.140 Uiso 1 1 calc R U . . .
C26 C 0.2562(9) 0.4083(7) -0.1361(5) 0.105(2) Uani 1 1 d . . . . .
H26A H 0.2637 0.4795 -0.1489 0.126 Uiso 1 1 calc R U . . .
C27 C 0.7556(5) 0.4749(3) 0.4205(3) 0.0407(10) Uani 1 1 d . . . . .
C28 C 0.9081(5) 0.4559(4) 0.3761(4) 0.0572(13) Uani 1 1 d . . . . .
H28A H 0.9887 0.4707 0.4163 0.086 Uiso 1 1 calc R U . . .
H28B H 0.9181 0.3848 0.3633 0.086 Uiso 1 1 calc R U . . .
H28C H 0.9153 0.5001 0.3204 0.086 Uiso 1 1 calc R U . . .
C29 C 0.5203(5) 0.3126(3) 0.5647(3) 0.0420(11) Uani 1 1 d . . . . .
C30 C 0.5325(7) 0.1999(4) 0.6001(4) 0.0642(15) Uani 1 1 d . . . . .
H30A H 0.4872 0.1590 0.5573 0.096 Uiso 1 1 calc R U . . .
H30B H 0.6386 0.1790 0.6081 0.096 Uiso 1 1 calc R U . . .
H30C H 0.4795 0.1899 0.6573 0.096 Uiso 1 1 calc R U . . .

loop_
_atom_site_aniso_label
_atom_site_aniso_U_11
_atom_site_aniso_U_22
_atom_site_aniso_U_33
_atom_site_aniso_U_23
_atom_site_aniso_U_13
_atom_site_aniso_U_12
Cu1 0.0342(3) 0.0338(3) 0.0348(3) -0.0009(2) -0.0037(2) -0.0012(2)
Cu2 0.0332(3) 0.0351(3) 0.0381(3) -0.0092(2) -0.0051(2) 0.0030(2)
S1 0.0734(9) 0.0495(8) 0.0507(8) 0.0040(6) -0.0138(7) -0.0031(7)
S2 0.0792(10) 0.0621(9) 0.0506(8) -0.0158(6) -0.0042(7) -0.0151(7)
N1 0.039(2) 0.040(2) 0.035(2) 0.0002(16) -0.0031(16) -0.0034(16)
N2 0.068(3) 0.057(3) 0.060(3) -0.010(2) -0.006(2) -0.008(2)
N3 0.0367(19) 0.038(2) 0.041(2) -0.0094(16) -0.0021(16) 0.0017(16)
N4 0.085(4) 0.097(4) 0.061(3) 0.005(3) 0.010(3) -0.013(3)
O1 0.059(2) 0.0348(18) 0.0509(19) -0.0042(14) -0.0101(16) 0.0009(15)
O4 0.0365(17) 0.057(2) 0.0480(19) 0.0111(15) 0.0006(15) -0.0026(15)
O3 0.0368(17) 0.056(2) 0.0491(19) 0.0040(16) 0.0006(14) 0.0011(14)
O2 0.067(2) 0.0372(18) 0.052(2) -0.0083(15) -0.0189(17) 0.0006(15)
O5 0.0334(16) 0.067(2) 0.0484(19) -0.0178(16) -0.0004(14) -0.0030(15)
O7 0.059(2) 0.0350(18) 0.054(2) -0.0061(15) -0.0108(16) 0.0057(15)
O6 0.0365(17) 0.065(2) 0.054(2) -0.0241(16) -0.0027(15) 0.0036(15)
O8 0.075(2) 0.0347(18) 0.056(2) -0.0079(15) -0.0161(18) -0.0007(16)
C1 0.060(3) 0.038(3) 0.046(3) -0.009(2) -0.008(2) 0.018(2)
C2 0.072(3) 0.047(3) 0.040(3) -0.015(2) -0.020(2) 0.013(3)
C3 0.033(2) 0.048(3) 0.039(2) 0.000(2) -0.0020(19) 0.000(2)
C4 0.043(2) 0.033(2) 0.043(3) -0.0009(19) -0.002(2) 0.0081(19)
C5 0.041(2) 0.038(2) 0.036(2) -0.0053(19) -0.0011(19) -0.003(2)
C6 0.050(3) 0.054(3) 0.044(3) -0.004(2) -0.009(2) 0.012(2)
C7 0.050(3) 0.062(3) 0.043(3) 0.001(2) -0.014(2) 0.000(2)
C8 0.078(4) 0.074(4) 0.056(3) 0.017(3) -0.006(3) -0.001(3)
C9 0.096(5) 0.108(6) 0.054(4) 0.004(4) 0.009(3) 0.021(4)
C10 0.118(6) 0.093(5) 0.057(4) -0.020(4) -0.012(4) 0.022(5)
C11 0.103(5) 0.072(4) 0.075(4) -0.021(3) -0.005(4) -0.014(4)
C12 0.049(3) 0.029(2) 0.048(3) -0.005(2) 0.005(2) -0.005(2)
C13 0.095(4) 0.038(3) 0.061(3) -0.013(2) -0.027(3) -0.003(3)
C14 0.040(2) 0.029(2) 0.046(3) -0.0075(19) 0.006(2) 0.0006(19)
C15 0.039(3) 0.052(3) 0.069(3) 0.009(2) 0.013(2) -0.006(2)
C16 0.044(2) 0.034(2) 0.041(2) -0.0042(19) -0.003(2) 0.005(2)
C17 0.043(3) 0.040(3) 0.049(3) -0.011(2) -0.004(2) -0.007(2)
C18 0.034(2) 0.051(3) 0.037(2) -0.010(2) -0.0023(19) -0.002(2)
C19 0.056(3) 0.053(3) 0.039(3) 0.005(2) -0.010(2) -0.010(2)
C20 0.054(3) 0.045(3) 0.044(3) -0.001(2) -0.009(2) -0.013(2)
C21 0.046(3) 0.068(3) 0.045(3) -0.012(2) -0.007(2) -0.009(2)
C22 0.048(3) 0.087(4) 0.040(3) -0.011(3) -0.011(2) 0.001(3)
C23 0.095(5) 0.111(6) 0.065(4) -0.029(4) -0.003(4) 0.015(4)
C24 0.092(6) 0.219(11) 0.059(5) -0.034(6) 0.011(4) 0.024(7)
C25 0.076(5) 0.214(11) 0.055(5) 0.016(6) 0.011(4) 0.000(7)
C26 0.103(6) 0.131(7) 0.078(5) 0.024(5) 0.003(4) -0.021(5)
C27 0.037(2) 0.032(2) 0.053(3) -0.006(2) 0.003(2) 0.0027(19)
C28 0.040(3) 0.064(3) 0.069(3) -0.019(3) 0.013(2) 0.001(2)
C29 0.044(3) 0.035(3) 0.047(3) -0.006(2) 0.003(2) 0.004(2)
C30 0.096(4) 0.034(3) 0.062(3) -0.002(2) -0.001(3) 0.007(3)

loop_
_atom_type_symbol
_atom_type_description
_atom_type_scat_dispersion_real
_atom_type_scat_dispersion_imag
_atom_type_scat_source
C C 0.0033 0.0016 'International Tables Vol C Tables 4.2.6.8 and 6.1.1.4'
H H 0.0000 0.0000 'International Tables Vol C Tables 4.2.6.8 and 6.1.1.4'
Cu Cu 0.3201 1.2651 'International Tables Vol C Tables 4.2.6.8 and 6.1.1.4'
N N 0.0061 0.0033 'International Tables Vol C Tables 4.2.6.8 and 6.1.1.4'
O O 0.0106 0.0060 'International Tables Vol C Tables 4.2.6.8 and 6.1.1.4'
S S 0.1246 0.1234 'International Tables Vol C Tables 4.2.6.8 and 6.1.1.4'

loop_
_geom_angle_atom_site_label_1
_geom_angle_atom_site_label_2
_geom_angle_atom_site_label_3
_geom_angle
_geom_angle_site_symmetry_1
_geom_angle_site_symmetry_3
O2 Cu1 O3 90.76(14) . .
O2 Cu1 O1 167.93(13) . 2_756
O3 Cu1 O1 88.28(13) . 2_756
O2 Cu1 O4 88.94(14) . 2_756
O3 Cu1 O4 168.04(12) . 2_756
O1 Cu1 O4 89.51(13) 2_756 2_756
O2 Cu1 N1 94.39(13) . .
O3 Cu1 N1 95.48(12) . .
O1 Cu1 N1 97.68(13) 2_756 .
O4 Cu1 N1 96.47(12) 2_756 .
O2 Cu1 Cu1 83.13(9) . 2_756
O3 Cu1 Cu1 82.62(9) . 2_756
O1 Cu1 Cu1 84.81(9) 2_756 2_756
O4 Cu1 Cu1 85.47(9) 2_756 2_756
N1 Cu1 Cu1 176.84(10) . 2_756
O6 Cu2 O5 168.07(12) . 2_666
O6 Cu2 O7 89.88(14) . 2_666
O5 Cu2 O7 89.11(13) 2_666 2_666
O6 Cu2 O8 88.83(14) . .
O5 Cu2 O8 89.65(14) 2_666 .
O7 Cu2 O8 167.78(13) 2_666 .
O6 Cu2 N3 96.83(13) . .
O5 Cu2 N3 95.08(13) 2_666 .
O7 Cu2 N3 97.66(13) 2_666 .
O8 Cu2 N3 94.56(13) . .
O6 Cu2 Cu2 84.77(9) . 2_666
O5 Cu2 Cu2 83.30(9) 2_666 2_666
O7 Cu2 Cu2 84.61(9) 2_666 2_666
O8 Cu2 Cu2 83.18(10) . 2_666
N3 Cu2 Cu2 177.21(10) . 2_666
C7 S1 C6 103.0(2) . .
C22 S2 C21 102.4(3) . .
C1 N1 C5 116.8(4) . .
C1 N1 Cu1 120.9(3) . .
C5 N1 Cu1 122.2(3) . .
C7 N2 C11 117.5(5) . .
C16 N3 C20 116.7(4) . .
C16 N3 Cu2 119.1(3) . .
C20 N3 Cu2 123.9(3) . .
C22 N4 C26 116.0(6) . .
C12 O1 Cu1 122.9(3) . 2_756
C14 O4 Cu1 121.8(3) . 2_756
C14 O3 Cu1 125.7(3) . .
C12 O2 Cu1 124.4(3) . .
C27 O5 Cu2 124.4(3) . 2_666
C29 O7 Cu2 123.1(3) . 2_666
C27 O6 Cu2 122.8(3) . .
C29 O8 Cu2 123.9(3) . .
N1 C1 C2 123.7(4) . .
N1 C1 H1A 118.2 . .
C2 C1 H1A 118.2 . .
C1 C2 C3 120.1(4) . .
C1 C2 H2A 119.9 . .
C3 C2 H2A 119.9 . .
C4 C3 C2 116.0(4) . .
C4 C3 C6 121.9(4) . .
C2 C3 C6 122.1(4) . .
C5 C4 C3 120.9(4) . .
C5 C4 H4A 119.6 . .
C3 C4 H4A 119.6 . .
N1 C5 C4 122.5(4) . .
N1 C5 H5A 118.8 . .
C4 C5 H5A 118.8 . .
C3 C6 S1 114.3(3) . .
C3 C6 H6A 108.7 . .
S1 C6 H6A 108.7 . .
C3 C6 H6B 108.7 . .
S1 C6 H6B 108.7 . .
H6A C6 H6B 107.6 . .
N2 C7 C8 122.7(5) . .
N2 C7 S1 119.7(4) . .
C8 C7 S1 117.7(4) . .
C9 C8 C7 118.6(6) . .
C9 C8 H8A 120.7 . .
C7 C8 H8A 120.7 . .
C10 C9 C8 119.7(6) . .
C10 C9 H9A 120.1 . .
C8 C9 H9A 120.1 . .
C9 C10 C11 118.8(6) . .
C9 C10 H10A 120.6 . .
C11 C10 H10A 120.6 . .
N2 C11 C10 122.7(6) . .
N2 C11 H11A 118.6 . .
C10 C11 H11A 118.6 . .
O1 C12 O2 124.7(4) . .
O1 C12 C13 119.2(4) . .
O2 C12 C13 116.1(4) . .
C12 C13 H13A 109.5 . .
C12 C13 H13B 109.5 . .
H13A C13 H13B 109.5 . .
C12 C13 H13C 109.5 . .
H13A C13 H13C 109.5 . .
H13B C13 H13C 109.5 . .
O3 C14 O4 124.3(4) . .
O3 C14 C15 117.7(4) . .
O4 C14 C15 117.9(4) . .
C14 C15 H15A 109.5 . .
C14 C15 H15B 109.5 . .
H15A C15 H15B 109.5 . .
C14 C15 H15C 109.5 . .
H15A C15 H15C 109.5 . .
H15B C15 H15C 109.5 . .
N3 C16 C17 123.4(4) . .
N3 C16 H16A 118.3 . .
C17 C16 H16A 118.3 . .
C16 C17 C18 120.4(4) . .
C16 C17 H17A 119.8 . .
C18 C17 H17A 119.8 . .
C19 C18 C17 116.3(4) . .
C19 C18 C21 122.1(4) . .
C17 C18 C21 121.6(4) . .
C18 C19 C20 120.5(4) . .
C18 C19 H19A 119.8 . .
C20 C19 H19A 119.8 . .
N3 C20 C19 122.6(4) . .
N3 C20 H20A 118.7 . .
C19 C20 H20A 118.7 . .
C18 C21 S2 114.4(3) . .
C18 C21 H21A 108.7 . .
S2 C21 H21A 108.7 . .
C18 C21 H21B 108.7 . .
S2 C21 H21B 108.7 . .
H21A C21 H21B 107.6 . .
N4 C22 C23 123.1(6) . .
N4 C22 S2 119.9(4) . .
C23 C22 S2 117.0(5) . .
C24 C23 C22 117.7(8) . .
C24 C23 H23A 121.1 . .
C22 C23 H23A 121.1 . .
C25 C24 C23 121.3(8) . .
C25 C24 H24A 119.4 . .
C23 C24 H24A 119.4 . .
C24 C25 C26 117.7(8) . .
C24 C25 H25A 121.2 . .
C26 C25 H25A 121.2 . .
N4 C26 C25 124.2(8) . .
N4 C26 H26A 117.9 . .
C25 C26 H26A 117.9 . .
O6 C27 O5 124.7(4) . .
O6 C27 C28 117.8(4) . .
O5 C27 C28 117.5(4) . .
C27 C28 H28A 109.5 . .
C27 C28 H28B 109.5 . .
H28A C28 H28B 109.5 . .
C27 C28 H28C 109.5 . .
H28A C28 H28C 109.5 . .
H28B C28 H28C 109.5 . .
O7 C29 O8 125.2(4) . .
O7 C29 C30 118.6(4) . .
O8 C29 C30 116.2(4) . .
C29 C30 H30A 109.5 . .
C29 C30 H30B 109.5 . .
H30A C30 H30B 109.5 . .
C29 C30 H30C 109.5 . .
H30A C30 H30C 109.5 . .
H30B C30 H30C 109.5 . .

loop_
_geom_bond_atom_site_label_1
_geom_bond_atom_site_label_2
_geom_bond_distance
_geom_bond_site_symmetry_2
Cu1 O2 1.964(3) .
Cu1 O3 1.965(3) .
Cu1 O1 1.967(3) 2_756
Cu1 O4 1.967(3) 2_756
Cu1 N1 2.187(3) .
Cu1 Cu1 2.6307(9) 2_756
Cu2 O6 1.960(3) .
Cu2 O5 1.962(3) 2_666
Cu2 O7 1.962(3) 2_666
Cu2 O8 1.970(3) .
Cu2 N3 2.182(3) .
Cu2 Cu2 2.6325(10) 2_666
S1 C7 1.760(5) .
S1 C6 1.805(5) .
S2 C22 1.746(6) .
S2 C21 1.795(5) .
N1 C1 1.330(5) .
N1 C5 1.333(5) .
N2 C7 1.324(6) .
N2 C11 1.351(7) .
N3 C16 1.335(5) .
N3 C20 1.344(5) .
N4 C22 1.320(7) .
N4 C26 1.358(8) .
O1 C12 1.240(5) .
O1 Cu1 1.967(3) 2_756
O4 C14 1.265(5) .
O4 Cu1 1.967(3) 2_756
O3 C14 1.249(5) .
O2 C12 1.265(5) .
O5 C27 1.258(5) .
O5 Cu2 1.962(3) 2_666
O7 C29 1.238(5) .
O7 Cu2 1.962(3) 2_666
O6 C27 1.254(5) .
O8 C29 1.256(5) .
C1 C2 1.366(6) .
C1 H1A 0.9300 .
C2 C3 1.383(6) .
C2 H2A 0.9300 .
C3 C4 1.377(6) .
C3 C6 1.501(6) .
C4 C5 1.376(6) .
C4 H4A 0.9300 .
C5 H5A 0.9300 .
C6 H6A 0.9700 .
C6 H6B 0.9700 .
C7 C8 1.396(7) .
C8 C9 1.368(8) .
C8 H8A 0.9300 .
C9 C10 1.357(9) .
C9 H9A 0.9300 .
C10 C11 1.383(9) .
C10 H10A 0.9300 .
C11 H11A 0.9300 .
C12 C13 1.502(6) .
C13 H13A 0.9600 .
C13 H13B 0.9600 .
C13 H13C 0.9600 .
C14 C15 1.498(6) .
C15 H15A 0.9600 .
C15 H15B 0.9600 .
C15 H15C 0.9600 .
C16 C17 1.365(6) .
C16 H16A 0.9300 .
C17 C18 1.385(6) .
C17 H17A 0.9300 .
C18 C19 1.379(6) .
C18 C21 1.494(6) .
C19 C20 1.379(6) .
C19 H19A 0.9300 .
C20 H20A 0.9300 .
C21 H21A 0.9700 .
C21 H21B 0.9700 .
C22 C23 1.389(8) .
C23 C24 1.366(11) .
C23 H23A 0.9300 .
C24 C25 1.332(12) .
C24 H24A 0.9300 .
C25 C26 1.366(11) .
C25 H25A 0.9300 .
C26 H26A 0.9300 .
C27 C28 1.499(6) .
C28 H28A 0.9600 .
C28 H28B 0.9600 .
C28 H28C 0.9600 .
C29 C30 1.505(6) .
C30 H30A 0.9600 .
C30 H30B 0.9600 .
C30 H30C 0.9600 .

loop_
_geom_torsion_atom_site_label_1
_geom_torsion_atom_site_label_2
_geom_torsion_atom_site_label_3
_geom_torsion_atom_site_label_4
_geom_torsion
_geom_torsion_site_symmetry_1
_geom_torsion_site_symmetry_2
_geom_torsion_site_symmetry_3
_geom_torsion_site_symmetry_4
C5 N1 C1 C2 -1.6(7) . . . .
Cu1 N1 C1 C2 176.3(4) . . . .
N1 C1 C2 C3 2.1(8) . . . .
C1 C2 C3 C4 -1.3(7) . . . .
C1 C2 C3 C6 179.5(5) . . . .
C2 C3 C4 C5 0.0(6) . . . .
C6 C3 C4 C5 179.2(4) . . . .
C1 N1 C5 C4 0.2(6) . . . .
Cu1 N1 C5 C4 -177.6(3) . . . .
C3 C4 C5 N1 0.5(7) . . . .
C4 C3 C6 S1 103.4(4) . . . .
C2 C3 C6 S1 -77.4(5) . . . .
C7 S1 C6 C3 84.0(4) . . . .
C11 N2 C7 C8 0.9(8) . . . .
C11 N2 C7 S1 -179.9(4) . . . .
C6 S1 C7 N2 11.0(4) . . . .
C6 S1 C7 C8 -169.8(4) . . . .
N2 C7 C8 C9 -0.7(8) . . . .
S1 C7 C8 C9 -180.0(4) . . . .
C7 C8 C9 C10 0.7(9) . . . .
C8 C9 C10 C11 -0.9(10) . . . .
C7 N2 C11 C10 -1.1(9) . . . .
C9 C10 C11 N2 1.1(10) . . . .
Cu1 O1 C12 O2 3.5(6) 2_756 . . .
Cu1 O1 C12 C13 -175.3(3) 2_756 . . .
Cu1 O2 C12 O1 -2.7(6) . . . .
Cu1 O2 C12 C13 176.2(3) . . . .
Cu1 O3 C14 O4 2.7(6) . . . .
Cu1 O3 C14 C15 -177.2(3) . . . .
Cu1 O4 C14 O3 -4.2(6) 2_756 . . .
Cu1 O4 C14 C15 175.7(3) 2_756 . . .
C20 N3 C16 C17 0.3(6) . . . .
Cu2 N3 C16 C17 174.0(3) . . . .
N3 C16 C17 C18 -1.8(7) . . . .
C16 C17 C18 C19 2.6(6) . . . .
C16 C17 C18 C21 -174.5(4) . . . .
C17 C18 C19 C20 -2.2(7) . . . .
C21 C18 C19 C20 174.9(4) . . . .
C16 N3 C20 C19 0.2(7) . . . .
Cu2 N3 C20 C19 -173.2(3) . . . .
C18 C19 C20 N3 0.8(7) . . . .
C19 C18 C21 S2 117.8(4) . . . .
C17 C18 C21 S2 -65.3(5) . . . .
C22 S2 C21 C18 -91.7(4) . . . .
C26 N4 C22 C23 -0.3(9) . . . .
C26 N4 C22 S2 -178.3(5) . . . .
C21 S2 C22 N4 -1.2(5) . . . .
C21 S2 C22 C23 -179.3(4) . . . .
N4 C22 C23 C24 0.4(9) . . . .
S2 C22 C23 C24 178.4(5) . . . .
C22 C23 C24 C25 0.3(12) . . . .
C23 C24 C25 C26 -1.0(13) . . . .
C22 N4 C26 C25 -0.5(11) . . . .
C24 C25 C26 N4 1.1(13) . . . .
Cu2 O6 C27 O5 -1.7(6) . . . .
Cu2 O6 C27 C28 176.9(3) . . . .
Cu2 O5 C27 O6 1.9(6) 2_666 . . .
Cu2 O5 C27 C28 -176.8(3) 2_666 . . .
Cu2 O7 C29 O8 -2.0(6) 2_666 . . .
Cu2 O7 C29 C30 178.3(3) 2_666 . . .
Cu2 O8 C29 O7 1.8(7) . . . .
Cu2 O8 C29 C30 -178.6(3) . . . .
